data_2004606
loop_
_publ_author_name
'Grotjahn, D. B.'
'Lo, H. C.'
'Groy, T. L.'

_publ_contact_author
;
      Grotjahn, Douglas B.
      Department of Chemistry and Biochemistry
      Arizona State University
      Tempe, AZ 85287-1604
      USA
;
_publ_section_title
Chloro(propionyl-<i>C</i>)[2(1<i>H</i>)-pyridonato-<i>N</i>,<i>O</i>]bis[tris(1-methylethyl)phosphine]iridium(III)
_journal_issue 3
_journal_name_full 'Acta Crystallographica Section C'
_journal_page_first 516
_journal_page_last 519
_journal_paper_doi 10.1107/S0108270195010997
_journal_volume 52
_journal_year 1996
_chemical_formula_iupac '[Ir Cl (C3 H5 O) (C5 H4 N O) (C9 H21 P)2]'
_chemical_formula_sum 'C26 H51 Cl Ir N O2 P2'
_chemical_formula_weight 699.27
_chemical_name_systematic
;
 Chloro(propionyl-C)[2(1H)-pyridinonato-N,O]bis[tris(1-methylethyl)-
phosphine]iridium(III)
;
_space_group_IT_number 14
_symmetry_cell_setting monoclinic
_symmetry_space_group_name_Hall '-P 2yn'
_symmetry_space_group_name_H-M 'P 1 21/n 1'
_audit_creation_method SHELXL
_cell_angle_alpha 90.00
_cell_angle_beta 91.29(2)
_cell_angle_gamma 90.00
_cell_formula_units_Z 4
_cell_length_a 11.782(3)
_cell_length_b 17.087(4)
_cell_length_c 14.771(3)
_cell_measurement_reflns_used 25
_cell_measurement_temperature 293(2)
_cell_measurement_theta_max 15
_cell_measurement_theta_min 7.5
_cell_volume 2972.9(12)
_computing_cell_refinement 'Siemens P3 software'
_computing_data_collection 'Siemens P3 software (Siemens, 1989)'
_computing_data_reduction 'SHELXTL/PC (Sheldrick, 1990b)'
_computing_molecular_graphics SHELXTL/PC
_computing_publication_material SHELXTL/PC
_computing_structure_refinement 'SHELXL93 (Sheldrick, 1993)'
_computing_structure_solution 'SHELXS86 (Sheldrick, 1990a)'
_diffrn_ambient_temperature 293(2)
_diffrn_measurement_device 'Siemens P3'
_diffrn_measurement_method '\w scans'
_diffrn_radiation_monochromator graphite
_diffrn_radiation_source 'fine-focus sealed tube'
_diffrn_radiation_type MoK\a
_diffrn_radiation_wavelength 0.71073
_diffrn_reflns_av_R_equivalents 0.0276
_diffrn_reflns_av_sigmaI/netI 0.0235
_diffrn_reflns_limit_h_max 12
_diffrn_reflns_limit_h_min -12
_diffrn_reflns_limit_k_max 18
_diffrn_reflns_limit_k_min -1
_diffrn_reflns_limit_l_max 15
_diffrn_reflns_limit_l_min 0
_diffrn_reflns_number 4417
_diffrn_reflns_theta_max 22.56
_diffrn_reflns_theta_min 1.82
_diffrn_standards_decay_% 0.0
_diffrn_standards_interval_count 47
_diffrn_standards_number 3
_exptl_absorpt_coefficient_mu 4.711
_exptl_absorpt_correction_T_max 0.368
_exptl_absorpt_correction_T_min 0.135
_exptl_absorpt_correction_type 'empirical, \y scan (XABS SHEXL93; Sheldrick, 1993)'
_exptl_crystal_colour 'Light amber'
_exptl_crystal_density_diffrn 1.562
_exptl_crystal_description 'Rectangular parallelepiped'
_exptl_crystal_F_000 1416
_exptl_crystal_size_max 0.40
_exptl_crystal_size_mid 0.20
_exptl_crystal_size_min 0.20
_refine_diff_density_max 0.678
_refine_diff_density_min -0.525
_refine_ls_extinction_coef 0.00112(15)
_refine_ls_extinction_method 'SHELXL93 (Sheldrick, 1993)'
_refine_ls_goodness_of_fit_all 1.023
_refine_ls_goodness_of_fit_obs 1.039
_refine_ls_hydrogen_treatment ' H atoms treated as riding on their parent atoms using SHELXL defaults'
_refine_ls_matrix_type full
_refine_ls_number_parameters 299
_refine_ls_number_reflns 3899
_refine_ls_number_restraints 0
_refine_ls_restrained_S_all 1.030
_refine_ls_restrained_S_obs 1.039
_refine_ls_R_factor_all 0.0331
_refine_ls_R_factor_obs 0.0262
_refine_ls_shift/esd_max -0.008
_refine_ls_shift/esd_mean 0.001
_refine_ls_structure_factor_coef Fsqd
_refine_ls_weighting_details 'w=1/[\s^2^(Fo^2^)+(0.0441P)^2^+2.1667P] where P=(Fo^2^+2Fc^2^)/3'
_refine_ls_weighting_scheme calc
_refine_ls_wR_factor_all 0.0688
_refine_ls_wR_factor_obs 0.0647
_reflns_number_observed 3447
_reflns_number_total 3914
_reflns_observed_criterion >2sigma(I)
_cod_data_source_file fg1097.cif
_cod_data_source_block sg14
_cod_depositor_comments
;
The following automatic conversions were performed:
'_symmetry_cell_setting' value 'Monoclinic' changed to 'monoclinic'
according to '/home/saulius/struct/CIF-dictionaries/cif_core.dic'
dictionary named 'cif_core.dic' version 2.4.1 from 2010-06-29.

Automatic conversion script
Id: cif_fix_enum 1527 2010-12-29 10:47:43Z saulius 

The following automatic conversions were performed:

'_symmetry_cell_setting' value 'Monoclinic' changed to 'monoclinic'
according to /home/saulius/struct/CIF-dictionaries/cif_core.dic
dictionary named 'cif_core.dic' version 2.4.1 from
2010-06-29.

'_geom_bond_publ_flag' value 'Y' changed to 'y'
according to /home/saulius/struct/CIF-dictionaries/cif_core.dic
dictionary named 'cif_core.dic' version 2.4.1 from 2010-06-29 (34
times).

'_geom_angle_publ_flag' value 'Y' changed to 'y' according
to /home/saulius/struct/CIF-dictionaries/cif_core.dic dictionary
named 'cif_core.dic' version 2.4.1 from 2010-06-29 (42 times).

Automatic conversion script
Id: cif_fix_values 1715 2011-07-08 13:25:40Z adriana 

The following automatic conversions were performed:

'_refine_ls_weighting_scheme' value 'calc
w=1/[\s^2^(Fo^2^)+(0.0441P)^2^+2.1667P] where P=(Fo^2^+2Fc^2^)/3' was
changed to 'calc'. New tag '_refine_ls_weighting_details' was
created. The value of the new tag was set to
'w=1/[\s^2^(Fo^2^)+(0.0441P)^2^+2.1667P] where P=(Fo^2^+2Fc^2^)/3'.

Automatic conversion script
Id: cif_fix_values 3143 2015-03-26 13:38:13Z robertas 
;
_cod_original_sg_symbol_H-M 'P 21/n'
_cod_database_code 2004606
_cod_database_fobs_code 2004606

loop_
_symmetry_equiv_pos_as_xyz
'x, y, z'
'-x+1/2, y+1/2, -z+1/2'
'-x, -y, -z'
'x-1/2, -y-1/2, z-1/2'

loop_
_atom_site_aniso_label
_atom_site_aniso_U_11
_atom_site_aniso_U_22
_atom_site_aniso_U_33
_atom_site_aniso_U_12
_atom_site_aniso_U_13
_atom_site_aniso_U_23
Ir(1) 0.04162(15) 0.03908(15) 0.04336(15) 0.00115(9) 0.00141(9) 0.00027(8)
Cl(1) 0.0561(8) 0.0500(8) 0.0565(8) 0.0008(6) 0.0000(6) 0.0091(6)
P(1) 0.0428(7) 0.0485(8) 0.0463(8) 0.0014(6) 0.0012(6) 0.0026(6)
P(2) 0.0435(7) 0.0470(8) 0.0530(8) -0.0023(6) -0.0014(6) 0.0050(6)
O(1) 0.077(3) 0.051(3) 0.065(2) 0.010(2) 0.009(2) -0.005(2)
O(2) 0.055(2) 0.042(2) 0.052(2) -0.002(2) 0.005(2) 0.000(2)
N(1) 0.041(2) 0.043(2) 0.047(2) -0.001(2) 0.000(2) 0.004(2)
C(2) 0.044(3) 0.056(4) 0.045(3) 0.000(2) -0.001(2) -0.004(3)
C(3) 0.065(4) 0.065(4) 0.049(3) -0.007(3) 0.003(3) -0.002(3)
C(4) 0.073(4) 0.080(5) 0.049(3) -0.004(3) 0.006(3) 0.014(3)
C(5) 0.066(4) 0.055(4) 0.073(4) -0.005(3) -0.006(3) 0.021(3)
C(6) 0.053(3) 0.045(3) 0.065(4) 0.000(3) -0.005(3) 0.005(3)
C(7) 0.041(3) 0.054(4) 0.053(3) 0.002(2) 0.001(2) -0.002(3)
C(8) 0.064(4) 0.065(4) 0.046(3) 0.007(3) 0.002(3) -0.004(3)
C(9) 0.111(6) 0.090(5) 0.064(4) 0.014(5) 0.022(4) -0.010(4)
C(1A) 0.071(4) 0.054(4) 0.074(4) -0.014(3) -0.007(3) 0.008(3)
C(1B) 0.053(3) 0.058(3) 0.055(3) -0.005(3) -0.002(3) 0.008(3)
C(1C) 0.052(4) 0.076(4) 0.084(4) -0.015(3) 0.004(3) 0.019(4)
C(1D) 0.070(4) 0.072(4) 0.050(3) -0.011(3) -0.005(3) -0.004(3)
C(1E) 0.051(3) 0.059(3) 0.050(3) -0.005(3) 0.000(2) 0.002(3)
C(1F) 0.057(4) 0.090(5) 0.058(4) -0.003(3) -0.007(3) 0.011(3)
C(1G) 0.076(5) 0.062(4) 0.087(5) 0.022(3) 0.014(3) -0.006(3)
C(1H) 0.050(3) 0.077(4) 0.057(3) 0.012(3) 0.004(3) -0.006(3)
C(1I) 0.061(4) 0.094(5) 0.068(4) 0.019(4) 0.015(3) -0.006(4)
C(2A) 0.048(3) 0.063(4) 0.073(4) 0.001(3) -0.007(3) 0.011(3)
C(2B) 0.068(4) 0.066(4) 0.085(4) 0.019(3) 0.004(3) 0.007(3)
C(2C) 0.077(4) 0.069(4) 0.069(4) -0.006(4) -0.011(3) 0.013(3)
C(2D) 0.059(4) 0.096(5) 0.076(4) 0.003(3) 0.009(3) 0.005(4)
C(2E) 0.049(3) 0.073(4) 0.063(4) -0.001(3) 0.003(3) 0.011(3)
C(2F) 0.067(4) 0.083(5) 0.098(5) -0.014(4) 0.019(4) 0.021(4)
C(2G) 0.073(4) 0.049(3) 0.083(4) -0.005(3) 0.000(3) -0.008(3)
C(2H) 0.055(3) 0.057(3) 0.064(4) -0.009(3) -0.004(3) -0.005(3)
C(2I) 0.082(5) 0.078(4) 0.080(5) -0.020(4) -0.012(4) -0.009(4)

loop_
_atom_site_label
_atom_site_occupancy
_atom_site_fract_x
_atom_site_fract_y
_atom_site_fract_z
_atom_site_U_iso_or_equiv
_atom_site_thermal_displace_type
_atom_site_calc_flag
_atom_site_refinement_flags
_atom_site_type_symbol
Ir(1) 1 .58859(2) .415300(10) .240910(10) .04140(10) Uani d . Ir
Cl(1) 1 .58424(12) .52269(8) .13802(9) .0542(3) Uani d . Cl
P(1) 1 .38884(12) .39951(8) .21312(9) .0459(3) Uani d . P
P(2) 1 .78097(11) .44986(8) .28066(9) .0479(3) Uani d . P
O(1) 1 .6448(4) .2713(2) .1624(3) .0645(10) Uani d . O
O(2) 1 .5421(3) .4654(2) .3831(2) .0496(8) Uani d . O
N(1) 1 .5774(3) .3420(2) .3506(3) .0436(10) Uani d . N
C(2) 1 .5456(4) .3948(3) .4139(3) .0480(13) Uani d . C
C(3) 1 .5193(5) .3696(4) .5016(4) .0595(15) Uani d . C
H(3A) 1 .4967 .4065 .5468 .080 Uiso d R H
C(4) 1 .5256(5) .2925(4) .5210(4) .067(2) Uani d . C
H(4A) 1 .5063 .2742 .5801 .080 Uiso d R H
C(5) 1 .5606(5) .2388(4) .4564(4) .065(2) Uani d . C
H(5A) 1 .5666 .1842 .4711 .080 Uiso d R H
C(6) 1 .5855(4) .2652(3) .3719(4) .0542(14) Uani d . C
H(6A) 1 .6091 .2287 .3266 .080 Uiso d R H
C(7) 1 .6311(4) .3403(3) .1448(4) .0494(13) Uani d . C
C(8) 1 .6461(5) .3646(4) .0460(3) .0583(14) Uani d . C
H(8A) 1 .7018 .4055 .0437 .080 Uiso d R H
H(8B) 1 .5755 .3853 .0229 .080 Uiso d R H
C(9) 1 .6818(7) .2984(4) -.0170(4) .088(2) Uani d . C
H(9A) 1 .6898 .3167 -0.0779 .080 Uiso d R H
H(9B) 1 .7532 .2781 .0051 .080 Uiso d R H
H(9C) 1 .6256 .2577 -0.0159 .080 Uiso d R H
C(1A) 1 .3804(5) .2319(3) .2238(4) .067(2) Uani d . C
H(1AA) 1 .3434 .1877 .2504 .080 Uiso d R H
H(1AB) 1 .3716 .2294 .1591 .080 Uiso d R H
H(1AC) 1 .4596 .2311 .2403 .080 Uiso d R H
C(1B) 1 .3256(4) .3078(3) .2569(4) .0555(14) Uani d . C
H(1BA) 1 .3399 .3088 .3212 .080 Uiso d R H
C(1C) 1 .1976(5) .3014(4) .2452(4) .070(2) Uani d . C
H(1CA) 1 .1714 .2529 .2702 .080 Uiso d R H
H(1CB) 1 .1620 .3443 .2754 .080 Uiso d R H
H(1CC) 1 .1785 .3032 .1817 .080 Uiso d R H
C(1D) 1 .3590(5) .3329(4) .0385(4) .064(2) Uani d . C
H(1DA) 1 .3373 .3408 -0.0238 .080 Uiso d R H
H(1DB) 1 .4364 .3155 .0424 .080 Uiso d R H
H(1DC) 1 .3107 .2940 .0645 .080 Uiso d R H
C(1E) 1 .3477(5) .4091(3) .0906(4) .0531(14) Uani d . C
H(1EA) 1 .4022 .4442 .0653 .080 Uiso d R H
C(1F) 1 .2312(5) .4450(4) .0683(4) .068(2) Uani d . C
H(1FA) 1 .2178 .4475 .0040 .080 Uiso d R H
H(1FB) 1 .1733 .4138 .0953 .080 Uiso d R H
H(1FC) 1 .2295 .4969 .0932 .080 Uiso d R H
C(1G) 1 .3435(6) .5579(4) .2528(5) .075(2) Uani d . C
H(1GA) 1 .2952 .5949 .2822 .080 Uiso d R H
H(1GB) 1 .4192 .5621 .2776 .080 Uiso d R H
H(1GC) 1 .3441 .5689 .1890 .080 Uiso d R H
C(1H) 1 .3006(5) .4754(4) .2690(4) .061(2) Uani d . C
H(1HA) 1 .2271 .4732 .2397 .080 Uiso d R H
C(1I) 1 .2798(5) .4640(4) .3716(4) .074(2) Uani d . C
H(1IA) 1 .2341 .5058 .3945 .080 Uiso d R H
H(1IB) 1 .2415 .4151 .3801 .080 Uiso d R H
H(1IC) 1 .3516 .4631 .4036 .080 Uiso d R H
C(2A) 1 .8728(5) .3768(4) .3437(4) .062(2) Uani d . C
H(2AA) 1 .9497 .3949 .3402 .080 Uiso d R H
C(2B) 1 .8718(6) .2953(4) .3028(5) .073(2) Uani d . C
H(2BA) 1 .9203 .2608 .3374 .080 Uiso d R H
H(2BB) 1 .7953 .2760 .3033 .080 Uiso d R H
H(2BC) 1 .8971 .2977 .2416 .080 Uiso d R H
C(2C) 1 .8460(6) .3715(4) .4441(4) .072(2) Uani d . C
H(2CA) 1 .8948 .3337 .4732 .080 Uiso d R H
H(2CB) 1 .8572 .4217 .4719 .080 Uiso d R H
H(2CC) 1 .7683 .3557 .4501 .080 Uiso d R H
C(2D) 1 .9112(6) .4100(4) .1280(5) .077(2) Uani d . C
H(2DA) 1 .9525 .4283 .0769 .080 Uiso d R H
H(2DB) 1 .9610 .3805 .1674 .080 Uiso d R H
H(2DC) 1 .8496 .3773 .1075 .080 Uiso d R H
C(2E) 1 .8645(5) .4792(4) .1811(4) .062(2) Uani d . C
H(2EA) 1 .8119 .5050 .1405 .080 Uiso d R H
C(2F) 1 .9606(6) .5375(4) .1979(5) .082(2) Uani d . C
H(2FA) 1 .9982 .5495 .1426 .080 Uiso d R H
H(2FB) 1 .9301 .5847 .2230 .080 Uiso d R H
H(2FC) 1 1.0141 .5149 .2404 .080 Uiso d R H
C(2G) 1 .7141(6) .6048(3) .3221(5) .068(2) Uani d . C
H(2GA) 1 .7147 .6461 .3661 .080 Uiso d R H
H(2GB) 1 .7514 .6222 .2686 .080 Uiso d R H
H(2GC) 1 .6371 .5907 .3069 .080 Uiso d R H
C(2H) 1 .7787(5) .5340(3) .3601(4) .0585(14) Uani d . C
H(2HA) 1 .7339 .5165 .4096 .080 Uiso d R H
C(2I) 1 .8921(6) .5612(4) .4046(5) .080(2) Uani d . C
H(2IA) 1 .8793 .6044 .4447 .080 Uiso d R H
H(2IB) 1 .9256 .5186 .4382 .080 Uiso d R H
H(2IC) 1 .9423 .5771 .3578 .080 Uiso d R H

loop_
_atom_type_symbol
_atom_type_description
_atom_type_scat_dispersion_real
_atom_type_scat_dispersion_imag
_atom_type_scat_source
C C 0.0033 0.0016 'International Tables Vol C Tables 4.2.6.8 and 6.1.1.4'
H H 0.0000 0.0000 'International Tables Vol C Tables 4.2.6.8 and 6.1.1.4'
N N 0.0061 0.0033 'International Tables Vol C Tables 4.2.6.8 and 6.1.1.4'
O O 0.0106 0.0060 'International Tables Vol C Tables 4.2.6.8 and 6.1.1.4'
P P 0.1023 0.0942 'International Tables Vol C Tables 4.2.6.8 and 6.1.1.4'
Cl Cl 0.1484 0.1585 'International Tables Vol C Tables 4.2.6.8 and 6.1.1.4'
Ir Ir -1.4442 7.9887 'International Tables Vol C Tables 4.2.6.8 and 6.1.1.4'

loop_
_geom_angle_atom_site_label_1
_geom_angle_atom_site_label_2
_geom_angle_atom_site_label_3
_geom_angle
_geom_angle_publ_flag
C(7) Ir(1) N(1) 101.1(2) y
C(7) Ir(1) O(2) 160.8(2) y
N(1) Ir(1) O(2) 59.71(14) y
C(7) Ir(1) Cl(1) 92.5(2) y
N(1) Ir(1) Cl(1) 166.37(12) y
O(2) Ir(1) Cl(1) 106.76(9) y
C(7) Ir(1) P(1) 93.9(2) y
N(1) Ir(1) P(1) 89.21(12) y
O(2) Ir(1) P(1) 86.90(9) y
Cl(1) Ir(1) P(1) 88.30(5) y
C(7) Ir(1) P(2) 94.7(2) y
N(1) Ir(1) P(2) 91.96(12) y
O(2) Ir(1) P(2) 85.97(9) y
Cl(1) Ir(1) P(2) 88.47(5) y
P(1) Ir(1) P(2) 170.98(5) y
C(1B) P(1) C(1E) 108.3(2) y
C(1B) P(1) C(1H) 101.6(3) y
C(1E) P(1) C(1H) 103.5(3) y
C(1B) P(1) Ir(1) 115.8(2) y
C(1E) P(1) Ir(1) 112.8(2) y
C(1H) P(1) Ir(1) 113.6(2) y
C(2E) P(2) C(2H) 107.8(3) y
C(2E) P(2) C(2A) 105.1(3) y
C(2H) P(2) C(2A) 102.6(3) y
C(2E) P(2) Ir(1) 112.8(2) y
C(2H) P(2) Ir(1) 108.5(2) y
C(2A) P(2) Ir(1) 119.1(2) y
C(2) O(2) Ir(1) 88.2(3) y
C(2) N(1) C(6) 120.2(5) y
C(2) N(1) Ir(1) 99.3(3) y
C(6) N(1) Ir(1) 140.4(4) y
O(2) C(2) N(1) 112.6(4) y
O(2) C(2) C(3) 127.3(5) y
N(1) C(2) C(3) 120.1(5) y
C(4) C(3) C(2) 118.8(6) y
C(3) C(4) C(5) 120.9(6) y
C(6) C(5) C(4) 118.8(5) y
N(1) C(6) C(5) 121.2(5) y
O(1) C(7) C(8) 116.6(5) y
O(1) C(7) Ir(1) 120.5(4) y
C(8) C(7) Ir(1) 122.9(4) y
C(7) C(8) C(9) 114.7(5) y
C(1C) C(1B) C(1A) 109.0(5) ?
C(1C) C(1B) P(1) 115.3(4) ?
C(1A) C(1B) P(1) 115.3(4) ?
C(1D) C(1E) C(1F) 108.8(5) ?
C(1D) C(1E) P(1) 113.0(4) ?
C(1F) C(1E) P(1) 117.0(4) ?
C(1G) C(1H) C(1I) 109.3(5) ?
C(1G) C(1H) P(1) 112.7(4) ?
C(1I) C(1H) P(1) 116.5(4) ?
C(2B) C(2A) C(2C) 109.4(5) ?
C(2B) C(2A) P(2) 114.4(4) ?
C(2C) C(2A) P(2) 112.9(4) ?
C(2F) C(2E) C(2D) 108.3(5) ?
C(2F) C(2E) P(2) 116.9(4) ?
C(2D) C(2E) P(2) 113.6(4) ?
C(2G) C(2H) C(2I) 109.7(5) ?
C(2G) C(2H) P(2) 113.2(4) ?
C(2I) C(2H) P(2) 118.5(4) ?

loop_
_geom_bond_atom_site_label_1
_geom_bond_atom_site_label_2
_geom_bond_distance
_geom_bond_publ_flag
Ir(1) C(7) 1.985(5) y
Ir(1) N(1) 2.054(4) y
Ir(1) O(2) 2.344(3) y
Ir(1) Cl(1) 2.3824(14) y
Ir(1) P(1) 2.3951(15) y
Ir(1) P(2) 2.4023(15) y
P(1) C(1B) 1.858(6) y
P(1) C(1E) 1.870(5) y
P(1) C(1H) 1.866(6) y
P(2) C(2E) 1.856(6) y
P(2) C(2H) 1.857(6) y
P(2) C(2A) 1.885(6) y
O(1) C(7) 1.218(6) y
O(2) C(2) 1.289(6) y
N(1) C(2) 1.359(6) y
N(1) C(6) 1.353(7) y
C(2) C(3) 1.406(8) y
C(3) C(4) 1.350(9) y
C(4) C(5) 1.393(9) y
C(5) C(6) 1.365(8) y
C(7) C(8) 1.532(7) y
C(8) C(9) 1.529(8) y
C(1A) C(1B) 1.534(8) y
C(1B) C(1C) 1.518(8) y
C(1D) C(1E) 1.520(8) y
C(1E) C(1F) 1.533(8) y
C(1G) C(1H) 1.518(9) y
C(1H) C(1I) 1.553(8) y
C(2A) C(2B) 1.517(9) y
C(2A) C(2C) 1.526(8) y
C(2D) C(2E) 1.528(9) y
C(2E) C(2F) 1.525(8) y
C(2G) C(2H) 1.528(8) y
C(2H) C(2I) 1.546(8) y
